data_7232800
loop_
_publ_author_name
'Aulakh, Jaspreet K.'
'Lobana, Tarlok S.'
'Sood, Henna'
'Arora, Daljit S.'
'Kaur, Raminderjit'
'Singh, Jatinder'
'Garcia-Santos, Isabel'
'Kaur, Manpreet'
'Jasinski, Jerry P.'

_publ_section_title
;
 Silver derivatives of multi-donor heterocyclic thioamides as
 antimicrobial/anticancer agents: unusual bio-activity against methicillin
 resistant S. aureus, S. epidermidis, and E. faecalis and human bone
 cancer MG63 cell line
;
_journal_issue 27
_journal_name_full 'RSC Advances'
_journal_page_first 15470
_journal_paper_doi 10.1039/C9RA01804B
_journal_volume 9
_journal_year 2019
_chemical_formula_moiety 'C43 H44 Ag N3 O3 P2 S'
_chemical_formula_sum 'C43 H44 Ag N3 O3 P2 S'
_chemical_formula_weight 852.68
_space_group_crystal_system monoclinic
_space_group_IT_number 14
_space_group_name_Hall '-P 2ybc'
_space_group_name_H-M_alt 'P 1 21/c 1'
_symmetry_space_group_name_Hall '-P 2ybc'
_symmetry_space_group_name_H-M 'P 1 21/c 1'
_atom_sites_solution_hydrogens geom
_atom_sites_solution_primary direct
_audit_creation_date 2015-07-16
_audit_creation_method
;
Olex2 1.2
(compiled 2015.01.26 svn.r3150 for OlexSys, GUI svn.r4998)
;
_audit_update_record
;
2018-11-11 deposited with the CCDC.    2019-04-16 downloaded from the CCDC.
;
_cell_angle_alpha 90
_cell_angle_beta 105.902(3)
_cell_angle_gamma 90
_cell_formula_units_Z 4
_cell_length_a 13.6628(4)
_cell_length_b 16.2436(5)
_cell_length_c 18.8410(6)
_cell_measurement_reflns_used 10535
_cell_measurement_temperature 173(2)
_cell_measurement_theta_max 32.1090
_cell_measurement_theta_min 3.6990
_cell_volume 4021.4(2)
_computing_cell_refinement
;
CrysAlisPro, Agilent Technologies,
Version 1.171.37.34 (release 22-05-2014 CrysAlis171 .NET)
(compiled May 22 2014,16:03:01)
;
_computing_data_collection
;
CrysAlisPro, Agilent Technologies,
Version 1.171.37.34 (release 22-05-2014 CrysAlis171 .NET)
(compiled May 22 2014,16:03:01)
;
_computing_data_reduction
;
CrysAlisPro, Agilent Technologies,
Version 1.171.37.34 (release 22-05-2014 CrysAlis171 .NET)
(compiled May 22 2014,16:03:01)
;
_computing_molecular_graphics 'Olex2 (Dolomanov et al., 2009)'
_computing_publication_material 'Olex2 (Dolomanov et al., 2009)'
_computing_structure_refinement 'ShelXL (Sheldrick, 2008)'
_computing_structure_solution
;
Superflip (Palatinus & Chapuis, 2007;Palatinus & van der Lee, 2008;
Palatinus et al., 2012)
;
_diffrn_ambient_temperature 173(2)
_diffrn_detector 'CCD plate'
_diffrn_detector_area_resol_mean 16.0416
_diffrn_detector_type Eos
_diffrn_measured_fraction_theta_full 0.994
_diffrn_measured_fraction_theta_max 0.900
_diffrn_measurement_details
;
#__ type_ start__ end____ width___ exp.time_
  1 omega   24.00   51.00   1.0000    5.6650
omega____ theta____ kappa____ phi______ frames
    -       25.9925   37.0000    0.0000 27

#__ type_ start__ end____ width___ exp.time_
  2 omega   54.00   84.00   1.0000    5.6650
omega____ theta____ kappa____ phi______ frames
    -       25.9925    0.0000 -120.0000 30

#__ type_ start__ end____ width___ exp.time_
  3 omega  -25.00   55.00   1.0000    5.6650
omega____ theta____ kappa____ phi______ frames
    -       25.9925  -99.0000    0.0000 80

#__ type_ start__ end____ width___ exp.time_
  4 omega   55.00   81.00   1.0000    5.6650
omega____ theta____ kappa____ phi______ frames
    -       25.9925 -178.0000    0.0000 26

#__ type_ start__ end____ width___ exp.time_
  5 omega  -43.00   36.00   1.0000    5.6650
omega____ theta____ kappa____ phi______ frames
    -       25.9925    0.0000 -120.0000 79

#__ type_ start__ end____ width___ exp.time_
  6 omega  -69.00  -42.00   1.0000    5.6650
omega____ theta____ kappa____ phi______ frames
    -      -23.6487  -77.0000  -60.0000 27

#__ type_ start__ end____ width___ exp.time_
  7 omega  -90.00    3.00   1.0000    5.6650
omega____ theta____ kappa____ phi______ frames
    -      -23.6487  -77.0000 -120.0000 93
;
_diffrn_measurement_device 'four-circle diffractometer'
_diffrn_measurement_device_type 'Agilent, Eos, Gemini'
_diffrn_measurement_method '\w scans'
_diffrn_orient_matrix_UB_11 0.0477675000
_diffrn_orient_matrix_UB_12 -0.0137171000
_diffrn_orient_matrix_UB_13 -0.0034601000
_diffrn_orient_matrix_UB_21 0.0120129000
_diffrn_orient_matrix_UB_22 0.0407535000
_diffrn_orient_matrix_UB_23 -0.0082945000
_diffrn_orient_matrix_UB_31 0.0221373000
_diffrn_orient_matrix_UB_32 0.0076421000
_diffrn_orient_matrix_UB_33 0.0380718000
_diffrn_radiation_monochromator graphite
_diffrn_radiation_probe x-ray
_diffrn_radiation_type MoK\a
_diffrn_radiation_wavelength 0.71073
_diffrn_reflns_av_R_equivalents 0.0418
_diffrn_reflns_av_unetI/netI 0.0500
_diffrn_reflns_Laue_measured_fraction_full 0.994
_diffrn_reflns_Laue_measured_fraction_max 0.900
_diffrn_reflns_limit_h_max 19
_diffrn_reflns_limit_h_min -14
_diffrn_reflns_limit_k_max 24
_diffrn_reflns_limit_k_min -24
_diffrn_reflns_limit_l_max 25
_diffrn_reflns_limit_l_min -28
_diffrn_reflns_number 36999
_diffrn_reflns_point_group_measured_fraction_full 0.994
_diffrn_reflns_point_group_measured_fraction_max 0.900
_diffrn_reflns_theta_full 26.000
_diffrn_reflns_theta_max 32.847
_diffrn_reflns_theta_min 3.061
_diffrn_source 'Enhance (Mo) X-ray Source'
_exptl_absorpt_coefficient_mu 0.675
_exptl_absorpt_correction_T_max 1.00000
_exptl_absorpt_correction_T_min 0.86174
_exptl_absorpt_correction_type multi-scan
_exptl_absorpt_process_details
;
CrysAlisPro, Agilent Technologies,
Version 1.171.37.34 (release 22-05-2014 CrysAlis171 .NET)
(compiled May 22 2014,16:03:01)
Empirical absorption correction using spherical harmonics,
 implemented in SCALE3 ABSPACK scaling algorithm.
;
_exptl_crystal_colour colourless
_exptl_crystal_colour_primary colourless
_exptl_crystal_density_diffrn 1.408
_exptl_crystal_description prism
_exptl_crystal_F_000 1760
_exptl_crystal_size_max 0.45
_exptl_crystal_size_mid 0.24
_exptl_crystal_size_min 0.20
_refine_diff_density_max 1.193
_refine_diff_density_min -0.482
_refine_diff_density_rms 0.085
_refine_ls_extinction_method none
_refine_ls_goodness_of_fit_ref 1.085
_refine_ls_hydrogen_treatment constr
_refine_ls_matrix_type full
_refine_ls_number_parameters 479
_refine_ls_number_reflns 13487
_refine_ls_number_restraints 0
_refine_ls_restrained_S_all 1.085
_refine_ls_R_factor_all 0.0702
_refine_ls_R_factor_gt 0.0449
_refine_ls_shift/su_max 0.001
_refine_ls_shift/su_mean 0.000
_refine_ls_structure_factor_coef Fsqd
_refine_ls_weighting_details 'w=1/[\s^2^(Fo^2^)+(0.0380P)^2^+2.5575P] where P=(Fo^2^+2Fc^2^)/3'
_refine_ls_weighting_scheme calc
_refine_ls_wR_factor_gt 0.0962
_refine_ls_wR_factor_ref 0.1121
_reflns_Friedel_coverage 0.000
_reflns_number_gt 9990
_reflns_number_total 13487
_reflns_threshold_expression 'I > 2\s(I)'
_cod_data_source_file c9ra01804b2.cif
_cod_data_source_block 3
_cod_database_code 7232800
_shelxl_version_number 2014/6
_chemical_oxdiff_formula 'C64 H86 N8 S4 P2 Ag2'
_chemical_oxdiff_usercomment 'Lobana's TSL-421'
_shelx_space_group_comment
;
The symmetry employed for this shelxl refinement is uniquely defined
by the following loop, which should always be used as a source of
symmetry information in preference to the above space-group names.
They are only intended as comments.
;
_reflns_odcompleteness_completeness 99.85
_reflns_odcompleteness_iscentric 1
_reflns_odcompleteness_theta 30.44
_olex2_refinement_description
;
1. Fixed Uiso
 At 1.2 times of:
  All C(H) groups, All C(H,H) groups, All N(H) groups
 At 1.5 times of:
  All C(H,H,H) groups
2.a Secondary CH2 refined with riding coordinates:
 C2(H2A,H2B), C3(H3A,H3B), C4(H4A,H4B), C5(H5A,H5B), C6(H6A,H6B)
2.b Aromatic/amide H refined with riding coordinates:
 N1(H1), C9(H9), C10(H10), C11(H11), C12(H12), C13(H13), C15(H15), C16(H16),
 C17(H17), C18(H18), C19(H19), C21(H21), C22(H22), C23(H23), C24(H24), C25(H25),
  C27(H27), C28(H28), C29(H29), C30(H30), C31(H31), C33(H33), C34(H34),
 C35(H35), C36(H36), C37(H37), C39(H39), C40(H40), C41(H41), C42(H42), C43(H43)
2.c Idealised Me refined as rotating group:
 C7(H7A,H7B,H7C)
;

loop_
_space_group_symop_operation_xyz
'x, y, z'
'-x, y+1/2, -z+1/2'
'-x, -y, -z'
'x, -y-1/2, z-1/2'

loop_
_atom_site_label
_atom_site_type_symbol
_atom_site_fract_x
_atom_site_fract_y
_atom_site_fract_z
_atom_site_U_iso_or_equiv
_atom_site_adp_type
_atom_site_occupancy
_atom_site_site_symmetry_order
_atom_site_calc_flag
_atom_site_refinement_flags_posn
Ag1 Ag 0.31816(2) 0.48341(2) 0.75053(2) 0.02778(5) Uani 1 1 d .
S1 S 0.41757(6) 0.39095(5) 0.85350(4) 0.04678(18) Uani 1 1 d .
P1 P 0.39655(5) 0.50402(4) 0.64932(3) 0.02462(12) Uani 1 1 d .
P2 P 0.13568(4) 0.45620(4) 0.72965(3) 0.02453(11) Uani 1 1 d .
O1 O 0.33811(18) 0.62263(12) 0.80931(11) 0.0487(5) Uani 1 1 d .
O2 O 0.37763(17) 0.62462(16) 0.92755(12) 0.0583(6) Uani 1 1 d .
O3 O 0.22155(17) 0.63428(17) 0.86571(13) 0.0606(6) Uani 1 1 d .
N1 N 0.53991(19) 0.51810(18) 0.91262(17) 0.0562(7) Uani 1 1 d .
H1 H 0.4885 0.5527 0.9050 0.067 Uiso 1 1 calc R
N2 N 0.62092(19) 0.40491(16) 0.90625(15) 0.0473(6) Uani 1 1 d .
N3 N 0.31180(18) 0.62740(13) 0.86669(12) 0.0365(5) Uani 1 1 d .
C1 C 0.5300(2) 0.44039(18) 0.89179(14) 0.0381(6) Uani 1 1 d .
C2 C 0.6435(3) 0.5409(3) 0.9492(2) 0.0605(9) Uani 1 1 d .
H2A H 0.6507 0.5585 1.0007 0.073 Uiso 1 1 calc R
H2B H 0.6675 0.5856 0.9225 0.073 Uiso 1 1 calc R
C3 C 0.7004(2) 0.4614(2) 0.9467(2) 0.0580(9) Uani 1 1 d .
H3A H 0.7533 0.4691 0.9204 0.070 Uiso 1 1 calc R
H3B H 0.7329 0.4406 0.9970 0.070 Uiso 1 1 calc R
C4 C 0.6413(3) 0.3185(2) 0.8978(3) 0.0732(12) Uani 1 1 d .
H4A H 0.5770 0.2909 0.8715 0.088 Uiso 1 1 calc R
H4B H 0.6654 0.2932 0.9474 0.088 Uiso 1 1 calc R
C5 C 0.7201(4) 0.3031(3) 0.8559(3) 0.0790(13) Uani 1 1 d .
H5A H 0.7866 0.3236 0.8864 0.095 Uiso 1 1 calc R
H5B H 0.7266 0.2428 0.8507 0.095 Uiso 1 1 calc R
C6 C 0.7010(4) 0.3397(3) 0.7834(3) 0.0801(12) Uani 1 1 d .
H6A H 0.6966 0.4001 0.7886 0.096 Uiso 1 1 calc R
H6B H 0.6338 0.3204 0.7531 0.096 Uiso 1 1 calc R
C7 C 0.7780(4) 0.3219(3) 0.7422(2) 0.0732(12) Uani 1 1 d .
H7A H 0.7596 0.3514 0.6951 0.110 Uiso 1 1 calc GR
H7B H 0.7794 0.2626 0.7330 0.110 Uiso 1 1 calc GR
H7C H 0.8453 0.3400 0.7717 0.110 Uiso 1 1 calc GR
C8 C 0.52683(18) 0.54237(15) 0.67642(12) 0.0290(5) Uani 1 1 d .
C9 C 0.60583(19) 0.50941(16) 0.65264(14) 0.0335(5) Uani 1 1 d .
H9 H 0.5936 0.4631 0.6206 0.040 Uiso 1 1 calc R
C10 C 0.7021(2) 0.54302(19) 0.67485(16) 0.0413(6) Uani 1 1 d .
H10 H 0.7559 0.5192 0.6589 0.050 Uiso 1 1 calc R
C11 C 0.7204(2) 0.6110(2) 0.72012(17) 0.0509(8) Uani 1 1 d .
H11 H 0.7866 0.6345 0.7350 0.061 Uiso 1 1 calc R
C12 C 0.6422(3) 0.6450(3) 0.7439(2) 0.0681(11) Uani 1 1 d .
H12 H 0.6547 0.6922 0.7749 0.082 Uiso 1 1 calc R
C13 C 0.5457(2) 0.6107(2) 0.72270(18) 0.0544(9) Uani 1 1 d .
H13 H 0.4925 0.6339 0.7398 0.065 Uiso 1 1 calc R
C14 C 0.40351(17) 0.40740(14) 0.60109(12) 0.0253(4) Uani 1 1 d .
C15 C 0.3683(2) 0.39874(15) 0.52491(13) 0.0308(5) Uani 1 1 d .
H15 H 0.3386 0.4444 0.4953 0.037 Uiso 1 1 calc R
C16 C 0.3764(2) 0.32327(16) 0.49176(14) 0.0375(6) Uani 1 1 d .
H16 H 0.3507 0.3174 0.4398 0.045 Uiso 1 1 calc R
C17 C 0.4216(2) 0.25687(16) 0.53418(15) 0.0390(6) Uani 1 1 d .
H17 H 0.4294 0.2061 0.5113 0.047 Uiso 1 1 calc R
C18 C 0.4555(2) 0.26471(16) 0.61021(15) 0.0382(6) Uani 1 1 d .
H18 H 0.4859 0.2191 0.6396 0.046 Uiso 1 1 calc R
C19 C 0.4450(2) 0.33900(15) 0.64338(13) 0.0320(5) Uani 1 1 d .
H19 H 0.4663 0.3434 0.6957 0.038 Uiso 1 1 calc R
C20 C 0.33213(18) 0.57383(13) 0.57583(12) 0.0257(4) Uani 1 1 d .
C21 C 0.23094(19) 0.59288(16) 0.56762(13) 0.0317(5) Uani 1 1 d .
H21 H 0.1969 0.5707 0.6010 0.038 Uiso 1 1 calc R
C22 C 0.1787(2) 0.64425(17) 0.51087(15) 0.0402(6) Uani 1 1 d .
H22 H 0.1093 0.6571 0.5056 0.048 Uiso 1 1 calc R
C23 C 0.2276(2) 0.67661(17) 0.46222(14) 0.0405(6) Uani 1 1 d .
H23 H 0.1916 0.7113 0.4232 0.049 Uiso 1 1 calc R
C24 C 0.3283(2) 0.65865(16) 0.47020(14) 0.0381(6) Uani 1 1 d .
H24 H 0.3620 0.6815 0.4369 0.046 Uiso 1 1 calc R
C25 C 0.3809(2) 0.60748(16) 0.52655(13) 0.0335(5) Uani 1 1 d .
H25 H 0.4505 0.5953 0.5317 0.040 Uiso 1 1 calc R
C26 C 0.10601(17) 0.35688(14) 0.68395(12) 0.0265(4) Uani 1 1 d .
C27 C 0.0262(2) 0.30716(17) 0.68964(15) 0.0377(6) Uani 1 1 d .
H27 H -0.0180 0.3253 0.7175 0.045 Uiso 1 1 calc R
C28 C 0.0102(2) 0.23117(17) 0.65505(15) 0.0426(6) Uani 1 1 d .
H28 H -0.0450 0.1978 0.6592 0.051 Uiso 1 1 calc R
C29 C 0.0739(3) 0.20361(17) 0.61459(15) 0.0457(7) Uani 1 1 d .
H29 H 0.0626 0.1515 0.5909 0.055 Uiso 1 1 calc R
C30 C 0.1537(2) 0.25197(19) 0.60874(16) 0.0457(7) Uani 1 1 d .
H30 H 0.1978 0.2332 0.5810 0.055 Uiso 1 1 calc R
C31 C 0.1700(2) 0.32773(17) 0.64297(14) 0.0363(5) Uani 1 1 d .
H31 H 0.2256 0.3606 0.6386 0.044 Uiso 1 1 calc R
C32 C 0.04970(17) 0.52909(15) 0.67000(12) 0.0276(4) Uani 1 1 d .
C33 C 0.0625(2) 0.61197(16) 0.68865(14) 0.0374(6) Uani 1 1 d .
H33 H 0.1144 0.6284 0.7311 0.045 Uiso 1 1 calc R
C34 C -0.0004(3) 0.67088(18) 0.64548(16) 0.0482(7) Uani 1 1 d .
H34 H 0.0075 0.7274 0.6588 0.058 Uiso 1 1 calc R
C35 C -0.0745(3) 0.64671(19) 0.58297(17) 0.0520(8) Uani 1 1 d .
H35 H -0.1179 0.6867 0.5535 0.062 Uiso 1 1 calc R
C36 C -0.0856(2) 0.5653(2) 0.56335(17) 0.0520(8) Uani 1 1 d .
H36 H -0.1356 0.5495 0.5197 0.062 Uiso 1 1 calc R
C37 C -0.0244(2) 0.50604(18) 0.60664(16) 0.0414(6) Uani 1 1 d .
H37 H -0.0332 0.4496 0.5930 0.050 Uiso 1 1 calc R
C38 C 0.08408(19) 0.44690(15) 0.80902(12) 0.0294(5) Uani 1 1 d .
C39 C 0.1393(2) 0.4018(2) 0.86936(14) 0.0441(7) Uani 1 1 d .
H39 H 0.2033 0.3787 0.8695 0.053 Uiso 1 1 calc R
C40 C 0.1004(3) 0.3905(2) 0.92969(16) 0.0557(8) Uani 1 1 d .
H40 H 0.1373 0.3586 0.9705 0.067 Uiso 1 1 calc R
C41 C 0.0093(3) 0.4252(2) 0.93060(16) 0.0521(8) Uani 1 1 d .
H41 H -0.0167 0.4169 0.9719 0.063 Uiso 1 1 calc R
C42 C -0.0443(3) 0.4716(2) 0.87226(18) 0.0516(8) Uani 1 1 d .
H42 H -0.1067 0.4965 0.8735 0.062 Uiso 1 1 calc R
C43 C -0.0073(2) 0.48212(18) 0.81131(16) 0.0407(6) Uani 1 1 d .
H43 H -0.0450 0.5139 0.7707 0.049 Uiso 1 1 calc R

loop_
_atom_site_aniso_label
_atom_site_aniso_U_11
_atom_site_aniso_U_22
_atom_site_aniso_U_33
_atom_site_aniso_U_23
_atom_site_aniso_U_13
_atom_site_aniso_U_12
Ag1 0.02410(9) 0.03535(10) 0.02395(9) -0.00231(6) 0.00667(6) -0.00201(7)
S1 0.0354(4) 0.0504(4) 0.0480(4) 0.0195(3) 0.0004(3) -0.0029(3)
P1 0.0225(3) 0.0302(3) 0.0220(3) -0.00164(19) 0.0073(2) -0.0001(2)
P2 0.0209(3) 0.0296(3) 0.0236(3) 0.0000(2) 0.0068(2) -0.0013(2)
O1 0.0647(15) 0.0391(10) 0.0496(12) -0.0115(8) 0.0280(11) -0.0098(10)
O2 0.0390(12) 0.0873(18) 0.0440(12) -0.0054(11) 0.0038(10) 0.0030(12)
O3 0.0335(11) 0.0848(18) 0.0616(14) -0.0034(12) 0.0098(10) 0.0076(12)
N1 0.0268(12) 0.0584(16) 0.0774(19) -0.0126(14) 0.0039(12) 0.0078(12)
N2 0.0320(12) 0.0514(14) 0.0605(15) 0.0205(12) 0.0161(11) 0.0084(11)
N3 0.0358(12) 0.0288(10) 0.0423(12) -0.0081(8) 0.0063(10) 0.0001(9)
C1 0.0304(13) 0.0508(16) 0.0330(13) 0.0139(11) 0.0084(10) 0.0068(12)
C2 0.0347(16) 0.077(2) 0.065(2) -0.0110(18) 0.0060(15) -0.0050(17)
C3 0.0275(14) 0.086(3) 0.0582(19) 0.0128(17) 0.0079(13) 0.0020(16)
C4 0.054(2) 0.052(2) 0.121(3) 0.040(2) 0.038(2) 0.0217(17)
C5 0.084(3) 0.055(2) 0.104(3) 0.026(2) 0.036(3) 0.027(2)
C6 0.070(3) 0.074(3) 0.091(3) 0.002(2) 0.012(2) 0.023(2)
C7 0.095(3) 0.070(2) 0.054(2) -0.0083(17) 0.021(2) 0.026(2)
C8 0.0245(11) 0.0363(12) 0.0254(10) -0.0023(8) 0.0054(9) -0.0039(9)
C9 0.0285(12) 0.0380(13) 0.0357(12) 0.0014(10) 0.0119(10) 0.0001(10)
C10 0.0236(12) 0.0555(16) 0.0454(15) 0.0045(12) 0.0105(11) -0.0003(12)
C11 0.0299(14) 0.070(2) 0.0499(17) -0.0028(15) 0.0052(13) -0.0159(15)
C12 0.0460(19) 0.085(3) 0.075(2) -0.045(2) 0.0192(17) -0.0266(19)
C13 0.0353(15) 0.068(2) 0.0629(19) -0.0352(16) 0.0180(14) -0.0117(15)
C14 0.0210(10) 0.0284(10) 0.0273(10) -0.0003(8) 0.0081(8) -0.0015(8)
C15 0.0342(13) 0.0310(11) 0.0275(11) 0.0003(8) 0.0091(10) -0.0017(10)
C16 0.0437(15) 0.0381(13) 0.0306(12) -0.0066(10) 0.0102(11) -0.0048(12)
C17 0.0462(16) 0.0296(12) 0.0460(15) -0.0059(10) 0.0208(13) -0.0017(11)
C18 0.0417(15) 0.0307(12) 0.0446(14) 0.0053(10) 0.0157(12) 0.0035(11)
C19 0.0332(13) 0.0346(12) 0.0287(11) 0.0019(9) 0.0093(10) 0.0035(10)
C20 0.0266(11) 0.0259(10) 0.0254(10) -0.0038(8) 0.0083(9) -0.0003(9)
C21 0.0246(11) 0.0396(13) 0.0318(12) -0.0006(9) 0.0092(9) -0.0004(10)
C22 0.0295(13) 0.0456(15) 0.0408(14) -0.0003(11) 0.0015(11) 0.0046(12)
C23 0.0463(16) 0.0386(13) 0.0308(12) 0.0029(10) 0.0009(11) 0.0049(12)
C24 0.0463(16) 0.0382(13) 0.0321(13) 0.0046(10) 0.0144(11) -0.0007(12)
C25 0.0326(13) 0.0367(13) 0.0345(12) 0.0034(9) 0.0147(10) 0.0025(10)
C26 0.0234(11) 0.0296(11) 0.0260(10) 0.0023(8) 0.0058(8) 0.0018(9)
C27 0.0344(14) 0.0381(13) 0.0423(14) -0.0022(10) 0.0136(11) -0.0061(11)
C28 0.0425(16) 0.0381(14) 0.0435(15) 0.0038(11) 0.0052(12) -0.0125(12)
C29 0.059(2) 0.0321(13) 0.0389(14) -0.0054(10) 0.0018(13) -0.0023(13)
C30 0.0480(18) 0.0468(16) 0.0434(15) -0.0143(12) 0.0144(13) -0.0008(13)
C31 0.0315(13) 0.0423(14) 0.0369(13) -0.0067(10) 0.0124(11) -0.0053(11)
C32 0.0220(10) 0.0357(12) 0.0259(10) 0.0016(8) 0.0081(8) 0.0007(9)
C33 0.0415(15) 0.0350(13) 0.0316(12) -0.0019(9) 0.0031(11) 0.0047(11)
C34 0.0551(19) 0.0360(14) 0.0496(17) -0.0013(11) 0.0078(14) 0.0102(13)
C35 0.0492(19) 0.0480(17) 0.0497(17) 0.0120(13) -0.0017(14) 0.0161(15)
C36 0.0406(16) 0.0530(18) 0.0473(16) 0.0034(13) -0.0134(13) 0.0027(14)
C37 0.0320(13) 0.0415(14) 0.0426(15) -0.0014(11) -0.0033(11) -0.0022(11)
C38 0.0302(12) 0.0323(11) 0.0274(11) -0.0047(8) 0.0105(9) -0.0057(10)
C39 0.0414(16) 0.0591(18) 0.0324(13) 0.0068(12) 0.0111(12) -0.0011(14)
C40 0.064(2) 0.072(2) 0.0321(14) 0.0106(13) 0.0138(14) -0.0073(18)
C41 0.074(2) 0.0534(18) 0.0403(15) -0.0104(13) 0.0347(16) -0.0188(17)
C42 0.061(2) 0.0519(18) 0.0556(18) -0.0057(14) 0.0390(16) 0.0013(15)
C43 0.0398(15) 0.0436(14) 0.0461(15) 0.0026(11) 0.0241(12) 0.0021(12)

loop_
_atom_type_symbol
_atom_type_description
_atom_type_scat_dispersion_real
_atom_type_scat_dispersion_imag
_atom_type_scat_source
C C 0.0033 0.0016 'International Tables Vol C Tables 4.2.6.8 and 6.1.1.4'
H H 0.0000 0.0000 'International Tables Vol C Tables 4.2.6.8 and 6.1.1.4'
Ag Ag -0.8971 1.1015 'International Tables Vol C Tables 4.2.6.8 and 6.1.1.4'
N N 0.0061 0.0033 'International Tables Vol C Tables 4.2.6.8 and 6.1.1.4'
O O 0.0106 0.0060 'International Tables Vol C Tables 4.2.6.8 and 6.1.1.4'
P P 0.1023 0.0942 'International Tables Vol C Tables 4.2.6.8 and 6.1.1.4'
S S 0.1246 0.1234 'International Tables Vol C Tables 4.2.6.8 and 6.1.1.4'

loop_
_geom_angle_atom_site_label_1
_geom_angle_atom_site_label_2
_geom_angle_atom_site_label_3
_geom_angle
P1 Ag1 S1 114.81(2)
P1 Ag1 P2 122.73(2)
P1 Ag1 O1 101.72(5)
P2 Ag1 S1 108.88(2)
P2 Ag1 O1 102.50(6)
O1 Ag1 S1 103.09(6)
C1 S1 Ag1 106.02(9)
C8 P1 Ag1 115.47(7)
C8 P1 C14 104.65(11)
C14 P1 Ag1 111.25(7)
C20 P1 Ag1 116.97(8)
C20 P1 C8 103.42(11)
C20 P1 C14 103.70(10)
C26 P2 Ag1 108.65(8)
C26 P2 C32 105.16(10)
C26 P2 C38 103.18(11)
C32 P2 Ag1 115.88(8)
C32 P2 C38 103.33(11)
C38 P2 Ag1 119.13(8)
N3 O1 Ag1 115.03(16)
C1 N1 H1 123.3
C1 N1 C2 113.3(3)
C2 N1 H1 123.3
C1 N2 C3 110.7(3)
C1 N2 C4 126.5(3)
C4 N2 C3 121.7(3)
O1 N3 O2 119.6(3)
O1 N3 O3 121.6(2)
O3 N3 O2 118.9(2)
N1 C1 S1 125.7(2)
N1 C1 N2 109.9(3)
N2 C1 S1 124.4(2)
N1 C2 H2A 111.3
N1 C2 H2B 111.3
N1 C2 C3 102.2(3)
H2A C2 H2B 109.2
C3 C2 H2A 111.3
C3 C2 H2B 111.3
N2 C3 C2 103.7(2)
N2 C3 H3A 111.0
N2 C3 H3B 111.0
C2 C3 H3A 111.0
C2 C3 H3B 111.0
H3A C3 H3B 109.0
N2 C4 H4A 108.8
N2 C4 H4B 108.8
N2 C4 C5 113.7(3)
H4A C4 H4B 107.7
C5 C4 H4A 108.8
C5 C4 H4B 108.8
C4 C5 H5A 108.1
C4 C5 H5B 108.1
H5A C5 H5B 107.3
C6 C5 C4 116.9(4)
C6 C5 H5A 108.1
C6 C5 H5B 108.1
C5 C6 H6A 108.3
C5 C6 H6B 108.3
C5 C6 C7 116.1(4)
H6A C6 H6B 107.4
C7 C6 H6A 108.3
C7 C6 H6B 108.3
C6 C7 H7A 109.5
C6 C7 H7B 109.5
C6 C7 H7C 109.5
H7A C7 H7B 109.5
H7A C7 H7C 109.5
H7B C7 H7C 109.5
C9 C8 P1 124.43(19)
C9 C8 C13 118.9(2)
C13 C8 P1 116.6(2)
C8 C9 H9 119.6
C10 C9 C8 120.8(3)
C10 C9 H9 119.6
C9 C10 H10 119.9
C11 C10 C9 120.1(3)
C11 C10 H10 119.9
C10 C11 H11 120.1
C10 C11 C12 119.8(3)
C12 C11 H11 120.1
C11 C12 H12 119.8
C11 C12 C13 120.4(3)
C13 C12 H12 119.8
C8 C13 H13 120.0
C12 C13 C8 120.0(3)
C12 C13 H13 120.0
C15 C14 P1 123.32(18)
C15 C14 C19 118.8(2)
C19 C14 P1 117.92(17)
C14 C15 H15 119.9
C14 C15 C16 120.3(2)
C16 C15 H15 119.9
C15 C16 H16 119.8
C17 C16 C15 120.3(2)
C17 C16 H16 119.8
C16 C17 H17 120.1
C16 C17 C18 119.7(2)
C18 C17 H17 120.1
C17 C18 H18 120.0
C19 C18 C17 120.0(2)
C19 C18 H18 120.0
C14 C19 H19 119.6
C18 C19 C14 120.9(2)
C18 C19 H19 119.6
C21 C20 P1 119.00(18)
C21 C20 C25 118.9(2)
C25 C20 P1 122.09(19)
C20 C21 H21 119.8
C20 C21 C22 120.5(2)
C22 C21 H21 119.8
C21 C22 H22 120.0
C23 C22 C21 120.1(3)
C23 C22 H22 120.0
C22 C23 H23 120.0
C24 C23 C22 120.0(2)
C24 C23 H23 120.0
C23 C24 H24 119.8
C23 C24 C25 120.4(2)
C25 C24 H24 119.8
C20 C25 H25 119.9
C24 C25 C20 120.2(2)
C24 C25 H25 119.9
C27 C26 P2 123.93(19)
C27 C26 C31 118.0(2)
C31 C26 P2 117.99(18)
C26 C27 H27 119.7
C26 C27 C28 120.6(3)
C28 C27 H27 119.7
C27 C28 H28 119.8
C29 C28 C27 120.5(3)
C29 C28 H28 119.8
C28 C29 H29 120.2
C30 C29 C28 119.6(3)
C30 C29 H29 120.2
C29 C30 H30 119.9
C29 C30 C31 120.3(3)
C31 C30 H30 119.9
C26 C31 H31 119.5
C30 C31 C26 121.0(3)
C30 C31 H31 119.5
C33 C32 P2 117.26(18)
C37 C32 P2 123.36(19)
C37 C32 C33 119.3(2)
C32 C33 H33 119.9
C32 C33 C34 120.2(3)
C34 C33 H33 119.9
C33 C34 H34 120.2
C35 C34 C33 119.6(3)
C35 C34 H34 120.2
C34 C35 H35 119.8
C36 C35 C34 120.3(3)
C36 C35 H35 119.8
C35 C36 H36 119.7
C35 C36 C37 120.5(3)
C37 C36 H36 119.7
C32 C37 H37 120.0
C36 C37 C32 119.9(3)
C36 C37 H37 120.0
C39 C38 P2 118.0(2)
C43 C38 P2 123.0(2)
C43 C38 C39 119.0(2)
C38 C39 H39 120.2
C38 C39 C40 119.6(3)
C40 C39 H39 120.2
C39 C40 H40 119.7
C41 C40 C39 120.5(3)
C41 C40 H40 119.7
C40 C41 H41 119.9
C42 C41 C40 120.3(3)
C42 C41 H41 119.9
C41 C42 H42 120.1
C41 C42 C43 119.8(3)
C43 C42 H42 120.1
C38 C43 C42 120.7(3)
C38 C43 H43 119.6
C42 C43 H43 119.6

loop_
_geom_bond_atom_site_label_1
_geom_bond_atom_site_label_2
_geom_bond_distance
Ag1 S1 2.5340(7)
Ag1 P1 2.4524(6)
Ag1 P2 2.4554(6)
Ag1 O1 2.4999(19)
S1 C1 1.708(3)
P1 C8 1.822(2)
P1 C14 1.829(2)
P1 C20 1.819(2)
P2 C26 1.821(2)
P2 C32 1.823(2)
P2 C38 1.826(2)
O1 N3 1.232(3)
O2 N3 1.249(3)
O3 N3 1.233(3)
N1 H1 0.8800
N1 C1 1.318(4)
N1 C2 1.442(4)
N2 C1 1.329(3)
N2 C3 1.465(4)
N2 C4 1.449(4)
C2 H2A 0.9900
C2 H2B 0.9900
C2 C3 1.515(5)
C3 H3A 0.9900
C3 H3B 0.9900
C4 H4A 0.9900
C4 H4B 0.9900
C4 C5 1.520(5)
C5 H5A 0.9900
C5 H5B 0.9900
C5 C6 1.447(6)
C6 H6A 0.9900
C6 H6B 0.9900
C6 C7 1.495(6)
C7 H7A 0.9800
C7 H7B 0.9800
C7 H7C 0.9800
C8 C9 1.385(3)
C8 C13 1.392(4)
C9 H9 0.9500
C9 C10 1.379(4)
C10 H10 0.9500
C10 C11 1.376(4)
C11 H11 0.9500
C11 C12 1.381(5)
C12 H12 0.9500
C12 C13 1.385(4)
C13 H13 0.9500
C14 C15 1.390(3)
C14 C19 1.394(3)
C15 H15 0.9500
C15 C16 1.394(3)
C16 H16 0.9500
C16 C17 1.383(4)
C17 H17 0.9500
C17 C18 1.385(4)
C18 H18 0.9500
C18 C19 1.385(4)
C19 H19 0.9500
C20 C21 1.383(3)
C20 C25 1.394(3)
C21 H21 0.9500
C21 C22 1.389(4)
C22 H22 0.9500
C22 C23 1.377(4)
C23 H23 0.9500
C23 C24 1.374(4)
C24 H24 0.9500
C24 C25 1.384(4)
C25 H25 0.9500
C26 C27 1.384(3)
C26 C31 1.398(3)
C27 H27 0.9500
C27 C28 1.385(4)
C28 H28 0.9500
C28 C29 1.379(4)
C29 H29 0.9500
C29 C30 1.372(4)
C30 H30 0.9500
C30 C31 1.379(4)
C31 H31 0.9500
C32 C33 1.390(3)
C32 C37 1.389(3)
C33 H33 0.9500
C33 C34 1.390(4)
C34 H34 0.9500
C34 C35 1.383(4)
C35 H35 0.9500
C35 C36 1.369(4)
C36 H36 0.9500
C36 C37 1.385(4)
C37 H37 0.9500
C38 C39 1.389(4)
C38 C43 1.384(4)
C39 H39 0.9500
C39 C40 1.393(4)
C40 H40 0.9500
C40 C41 1.370(5)
C41 H41 0.9500
C41 C42 1.368(5)
C42 H42 0.9500
C42 C43 1.386(4)
C43 H43 0.9500

loop_
_geom_hbond_atom_site_label_D
_geom_hbond_atom_site_label_H
_geom_hbond_atom_site_label_A
_geom_hbond_distance_DH
_geom_hbond_distance_HA
_geom_hbond_distance_DA
_geom_hbond_angle_DHA
_geom_hbond_site_symmetry_A
N1 H1 O1 0.88 2.59 3.366(4) 147.0 .
N1 H1 O2 0.88 2.05 2.886(4) 158.9 .
N1 H1 N3 0.88 2.62 3.484(3) 167.1 .
C28 H28 O3 0.95 2.55 3.461(4) 161.8 2_546
C33 H33 O3 0.95 2.56 3.465(3) 159.5 .

loop_
_geom_torsion_atom_site_label_1
_geom_torsion_atom_site_label_2
_geom_torsion_atom_site_label_3
_geom_torsion_atom_site_label_4
_geom_torsion
Ag1 S1 C1 N1 49.1(3)
Ag1 S1 C1 N2 -132.2(2)
Ag1 P1 C8 C9 132.27(19)
Ag1 P1 C8 C13 -49.4(3)
Ag1 P1 C14 C15 128.83(19)
Ag1 P1 C14 C19 -50.2(2)
Ag1 P1 C20 C21 -18.7(2)
Ag1 P1 C20 C25 162.62(17)
Ag1 P2 C26 C27 153.04(19)
Ag1 P2 C26 C31 -24.4(2)
Ag1 P2 C32 C33 -54.3(2)
Ag1 P2 C32 C37 123.6(2)
Ag1 P2 C38 C39 -43.0(2)
Ag1 P2 C38 C43 137.5(2)
Ag1 O1 N3 O2 99.4(2)
Ag1 O1 N3 O3 -80.1(3)
P1 C8 C9 C10 178.9(2)
P1 C8 C13 C12 -178.0(3)
P1 C14 C15 C16 179.8(2)
P1 C14 C19 C18 -177.9(2)
P1 C20 C21 C22 -178.3(2)
P1 C20 C25 C24 178.28(19)
P2 C26 C27 C28 -178.0(2)
P2 C26 C31 C30 178.1(2)
P2 C32 C33 C34 179.9(2)
P2 C32 C37 C36 -178.7(2)
P2 C38 C39 C40 -177.4(2)
P2 C38 C43 C42 178.4(2)
N1 C2 C3 N2 2.0(4)
N2 C4 C5 C6 -55.1(6)
C1 N1 C2 C3 1.1(4)
C1 N2 C3 C2 -4.5(3)
C1 N2 C4 C5 130.9(4)
C2 N1 C1 S1 174.7(2)
C2 N1 C1 N2 -4.1(4)
C3 N2 C1 S1 -173.4(2)
C3 N2 C1 N1 5.4(3)
C3 N2 C4 C5 -61.9(5)
C4 N2 C1 S1 -5.0(4)
C4 N2 C1 N1 173.9(3)
C4 N2 C3 C2 -173.6(3)
C4 C5 C6 C7 -178.4(4)
C8 P1 C14 C15 -105.8(2)
C8 P1 C14 C19 75.2(2)
C8 P1 C20 C21 -146.83(19)
C8 P1 C20 C25 34.5(2)
C8 C9 C10 C11 -1.2(4)
C9 C8 C13 C12 0.4(5)
C9 C10 C11 C12 0.7(5)
C10 C11 C12 C13 0.4(6)
C11 C12 C13 C8 -0.9(6)
C13 C8 C9 C10 0.6(4)
C14 P1 C8 C9 9.6(2)
C14 P1 C8 C13 -172.1(2)
C14 P1 C20 C21 104.16(19)
C14 P1 C20 C25 -74.5(2)
C14 C15 C16 C17 -1.5(4)
C15 C14 C19 C18 3.1(4)
C15 C16 C17 C18 2.5(4)
C16 C17 C18 C19 -0.7(4)
C17 C18 C19 C14 -2.1(4)
C19 C14 C15 C16 -1.3(4)
C20 P1 C8 C9 -98.7(2)
C20 P1 C8 C13 79.6(2)
C20 P1 C14 C15 2.3(2)
C20 P1 C14 C19 -176.73(19)
C20 C21 C22 C23 0.0(4)
C21 C20 C25 C24 -0.4(4)
C21 C22 C23 C24 -0.6(4)
C22 C23 C24 C25 0.6(4)
C23 C24 C25 C20 -0.1(4)
C25 C20 C21 C22 0.4(4)
C26 P2 C32 C33 -174.3(2)
C26 P2 C32 C37 3.6(3)
C26 P2 C38 C39 77.5(2)
C26 P2 C38 C43 -102.1(2)
C26 C27 C28 C29 0.3(4)
C27 C26 C31 C30 0.5(4)
C27 C28 C29 C30 0.1(4)
C28 C29 C30 C31 -0.1(5)
C29 C30 C31 C26 -0.2(4)
C31 C26 C27 C28 -0.6(4)
C32 P2 C26 C27 -82.3(2)
C32 P2 C26 C31 100.2(2)
C32 P2 C38 C39 -173.2(2)
C32 P2 C38 C43 7.3(2)
C32 C33 C34 C35 -1.3(5)
C33 C32 C37 C36 -0.9(4)
C33 C34 C35 C36 -0.4(5)
C34 C35 C36 C37 1.5(6)
C35 C36 C37 C32 -0.8(5)
C37 C32 C33 C34 2.0(4)
C38 P2 C26 C27 25.7(2)
C38 P2 C26 C31 -151.8(2)
C38 P2 C32 C33 77.8(2)
C38 P2 C32 C37 -104.3(2)
C38 C39 C40 C41 -1.5(5)
C39 C38 C43 C42 -1.1(4)
C39 C40 C41 C42 -0.3(5)
C40 C41 C42 C43 1.4(5)
C41 C42 C43 C38 -0.7(5)
C43 C38 C39 C40 2.2(4)
